data_7240042
loop_
_publ_author_name
'Zhang, Li-Qing'
'Wang, Xiu-Wen'
'Gu, Lei'
'Yu, Ying-Hui'
'Gao, Jin-Sheng'

_publ_section_title
;
 Three pairs of luminescent coordination polymers based on CoII and CdII
 clusters for the detection of antibiotics, pesticides and chiral nitro
 aromatic compounds
;
_journal_issue 16
_journal_name_full 'RSC Advances'
_journal_page_first 9476
_journal_page_last 9485
_journal_paper_doi 10.1039/D0RA00329H
_journal_volume 10
_journal_year 2020
_chemical_absolute_configuration rm
_chemical_formula_moiety 'C28 H20 Co O10'
_chemical_formula_sum 'C28 H20 Co O10'
_chemical_formula_weight 575.37
_space_group_IT_number 4
_space_group_name_Hall 'P 2yb'
_space_group_name_H-M_alt 'P 1 21 1'
_symmetry_cell_setting monoclinic
_symmetry_space_group_name_H-M 'P 1 21 1'
_atom_sites_solution_hydrogens geom
_atom_sites_solution_primary direct
_atom_sites_solution_secondary difmap
_audit_creation_method SHELXL-97
_audit_update_record
;
2018-09-14 deposited with the CCDC.	2020-02-25 downloaded from the CCDC.
;
_cell_angle_alpha 90.00
_cell_angle_beta 95.5410(10)
_cell_angle_gamma 90.00
_cell_formula_units_Z 2
_cell_length_a 4.51500(10)
_cell_length_b 20.3360(5)
_cell_length_c 13.1788(4)
_cell_measurement_reflns_used 9915
_cell_measurement_temperature 298(2)
_cell_measurement_theta_max 56.540
_cell_measurement_theta_min 6.528
_cell_volume 1204.38(5)
_computing_cell_refinement
;
CrysAlisPro, Agilent Technologies,
Version 1.171.35.21 (release 20-01-2012 CrysAlis171 .NET)
(compiled Jan 23 2012,18:06:46)
;
_computing_data_collection
;
CrysAlisPro, Agilent Technologies,
Version 1.171.35.21 (release 20-01-2012 CrysAlis171 .NET)
(compiled Jan 23 2012,18:06:46)
;
_computing_data_reduction
;
CrysAlisPro, Agilent Technologies,
Version 1.171.35.21 (release 20-01-2012 CrysAlis171 .NET)
(compiled Jan 23 2012,18:06:46)
;
_computing_structure_refinement 'SHELXL-97 (Sheldrick, 1997)'
_computing_structure_solution 'SHELXS-97 (Sheldrick, 1990)'
_diffrn_ambient_temperature 298(2)
_diffrn_measured_fraction_theta_full 0.998
_diffrn_measured_fraction_theta_max 0.998
_diffrn_measurement_device_type 'Xcalibur, Eos'
_diffrn_measurement_method '\w scans'
_diffrn_radiation_monochromator graphite
_diffrn_radiation_source 'fine-focus sealed tube'
_diffrn_radiation_type MoK\a
_diffrn_radiation_wavelength 0.71073
_diffrn_reflns_av_R_equivalents 0.0225
_diffrn_reflns_av_sigmaI/netI 0.0389
_diffrn_reflns_limit_h_max 6
_diffrn_reflns_limit_h_min -5
_diffrn_reflns_limit_k_max 27
_diffrn_reflns_limit_k_min -27
_diffrn_reflns_limit_l_max 17
_diffrn_reflns_limit_l_min -17
_diffrn_reflns_number 15713
_diffrn_reflns_theta_full 28.28
_diffrn_reflns_theta_max 28.28
_diffrn_reflns_theta_min 3.11
_diffrn_standards_decay_% 0
_diffrn_standards_interval_count 0
_diffrn_standards_interval_time 0
_diffrn_standards_number 0
_exptl_absorpt_coefficient_mu 0.775
_exptl_absorpt_correction_T_max 0.8730
_exptl_absorpt_correction_T_min 0.8603
_exptl_absorpt_correction_type multi-scan
_exptl_absorpt_process_details
;
CrysAlisPro, Agilent Technologies,
Version 1.171.35.21 (release 20-01-2012 CrysAlis171 .NET)
(compiled Jan 23 2012,18:06:46)
Empirical absorption correction using spherical harmonics,
 implemented in SCALE3 ABSPACK scaling algorithm.
;
_exptl_crystal_colour colorless
_exptl_crystal_density_diffrn 1.587
_exptl_crystal_density_method 'not measured'
_exptl_crystal_description block
_exptl_crystal_F_000 590
_exptl_crystal_size_max 0.20
_exptl_crystal_size_mid 0.19
_exptl_crystal_size_min 0.18
_refine_diff_density_max 0.386
_refine_diff_density_min -0.222
_refine_diff_density_rms 0.042
_refine_ls_abs_structure_details 'Flack H D (1983), Acta Cryst. A39, 876-881'
_refine_ls_abs_structure_Flack 0.005(8)
_refine_ls_extinction_method none
_refine_ls_goodness_of_fit_ref 1.081
_refine_ls_hydrogen_treatment mixed
_refine_ls_matrix_type full
_refine_ls_number_parameters 354
_refine_ls_number_reflns 5871
_refine_ls_number_restraints 1
_refine_ls_restrained_S_all 1.081
_refine_ls_R_factor_all 0.0290
_refine_ls_R_factor_gt 0.0258
_refine_ls_shift/su_max 0.001
_refine_ls_shift/su_mean 0.000
_refine_ls_structure_factor_coef Fsqd
_refine_ls_weighting_details 'calc w=1/[\s^2^(Fo^2^)+(0.0246P)^2^+0.0000P] where P=(Fo^2^+2Fc^2^)/3'
_refine_ls_weighting_scheme calc
_refine_ls_wR_factor_gt 0.0577
_refine_ls_wR_factor_ref 0.0588
_reflns_number_gt 5506
_reflns_number_total 5871
_reflns_threshold_expression >2sigma(I)
_cod_data_source_file d0ra00329h2.cif
_cod_data_source_block mo_wxw4_0m
_cod_depositor_comments
;
The following automatic conversions were performed:

data item '_symmetry_cell_setting' value 'Monoclinic' was changed to
'monoclinic' in accordance with the
/home/data/users/saulius/crontab/automatic-downloads/current/RSC/lib/dictionaries/cif_core.dic
dictionary named 'cif_core.dic' version 2.4.2 last updated on
2011-04-26.

Automatic conversion script
Id: cif_fix_values 7556 2019-12-06 15:28:31Z antanas 

 Adding full bibliography for 7240042--7240047.cif.
;
_cod_original_sg_symbol_H-M 'P2(1)   '
_cod_database_code 7240042

loop_
_symmetry_equiv_pos_as_xyz
'x, y, z'
'-x, y+1/2, -z'

loop_
_atom_site_label
_atom_site_type_symbol
_atom_site_fract_x
_atom_site_fract_y
_atom_site_fract_z
_atom_site_U_iso_or_equiv
_atom_site_adp_type
_atom_site_occupancy
_atom_site_symmetry_multiplicity
_atom_site_calc_flag
_atom_site_refinement_flags
_atom_site_disorder_assembly
_atom_site_disorder_group
C1 C 0.3670(4) 0.82215(8) 0.28905(14) 0.0258(4) Uani 1 1 d . . .
C2 C 0.5588(4) 0.76381(8) 0.30855(14) 0.0270(4) Uani 1 1 d . . .
C3 C 0.5258(4) 0.71024(8) 0.24540(14) 0.0290(4) Uani 1 1 d . . .
H3 H 0.3914 0.7121 0.1874 0.035 Uiso 1 1 calc R . .
C4 C 0.6921(4) 0.65241(8) 0.26697(14) 0.0269(4) Uani 1 1 d . . .
C5 C 0.8994(4) 0.64980(8) 0.35425(13) 0.0254(3) Uani 1 1 d . . .
C6 C 0.9366(4) 0.70670(9) 0.41651(14) 0.0306(4) Uani 1 1 d . . .
H6 H 1.0768 0.7063 0.4731 0.037 Uiso 1 1 calc R . .
C7 C 0.7710(4) 0.76180(9) 0.39505(15) 0.0314(4) Uani 1 1 d . . .
H7 H 0.7973 0.7983 0.4374 0.038 Uiso 1 1 calc R . .
C8 C 0.6486(5) 0.59558(9) 0.20472(15) 0.0346(4) Uani 1 1 d . . .
H8 H 0.5159 0.5971 0.1462 0.042 Uiso 1 1 calc R . .
C9 C 1.0012(4) 0.53601(8) 0.31824(13) 0.0262(4) Uani 1 1 d . . .
C10 C 1.0554(4) 0.59040(8) 0.37830(14) 0.0274(4) Uani 1 1 d . . .
H10 H 1.1948 0.5884 0.4350 0.033 Uiso 1 1 calc R . .
C11 C 1.3667(3) 0.46714(10) 0.41234(11) 0.0241(3) Uani 1 1 d . . .
H11 H 1.5236 0.4986 0.3999 0.029 Uiso 1 1 calc R . .
C12 C 1.2814(3) 0.47552(7) 0.52108(12) 0.0203(3) Uani 1 1 d . . .
C13 C 1.4771(5) 0.39769(9) 0.39762(15) 0.0333(4) Uani 1 1 d . . .
H13A H 1.5325 0.3929 0.3295 0.050 Uiso 1 1 calc R . .
H13B H 1.3219 0.3670 0.4085 0.050 Uiso 1 1 calc R . .
H13C H 1.6468 0.3893 0.4455 0.050 Uiso 1 1 calc R . .
C14 C 0.0813(4) 1.11071(8) 0.31267(14) 0.0280(4) Uani 1 1 d . . .
C15 C -0.0577(4) 1.17013(8) 0.26347(15) 0.0286(4) Uani 1 1 d . . .
C16 C -0.2832(4) 1.16078(9) 0.18749(15) 0.0294(4) Uani 1 1 d . . .
H16 H -0.3501 1.1184 0.1716 0.035 Uiso 1 1 calc R . .
C17 C -0.4154(4) 1.21513(9) 0.13283(14) 0.0288(4) Uani 1 1 d . . .
C18 C -0.3114(4) 1.27907(9) 0.15768(14) 0.0281(4) Uani 1 1 d . . .
C19 C -0.0806(4) 1.28735(9) 0.23829(15) 0.0322(4) Uani 1 1 d . . .
H19 H -0.0134 1.3294 0.2560 0.039 Uiso 1 1 calc R . .
C20 C 0.0435(4) 1.23415(9) 0.28998(15) 0.0332(4) Uani 1 1 d . . .
H20 H 0.1942 1.2402 0.3424 0.040 Uiso 1 1 calc R . .
C21 C -0.6466(5) 1.20702(9) 0.05259(15) 0.0346(4) Uani 1 1 d . . .
H21 H -0.7191 1.1651 0.0364 0.041 Uiso 1 1 calc R . .
C22 C -0.7628(4) 1.25959(9) -0.00062(15) 0.0355(4) Uani 1 1 d . . .
H22 H -0.9152 1.2536 -0.0525 0.043 Uiso 1 1 calc R . .
C23 C -0.6526(4) 1.32332(9) 0.02268(14) 0.0298(4) Uani 1 1 d . . .
C24 C -0.4340(4) 1.33346(9) 0.10118(15) 0.0313(4) Uani 1 1 d . . .
H24 H -0.3671 1.3758 0.1171 0.038 Uiso 1 1 calc R . .
C25 C -0.6153(4) 1.43028(9) -0.05381(14) 0.0306(4) Uani 1 1 d . . .
H25 H -0.4091 1.4235 -0.0252 0.037 Uiso 1 1 calc R . .
C26 C -0.6223(4) 1.44154(8) -0.16845(13) 0.0224(3) Uani 1 1 d . . .
C27 C -0.7421(6) 1.48911(11) -0.00348(18) 0.0511(6) Uani 1 1 d . . .
H27A H -0.7523 1.4801 0.0676 0.077 Uiso 1 1 calc R . .
H27B H -0.9383 1.4981 -0.0352 0.077 Uiso 1 1 calc R . .
H27C H -0.6166 1.5266 -0.0107 0.077 Uiso 1 1 calc R . .
C39 C 0.7984(4) 0.53917(9) 0.22967(15) 0.0332(4) Uani 1 1 d . . .
H39 H 0.7675 0.5023 0.1882 0.040 Uiso 1 1 calc R . .
Co1 Co 0.17348(4) 0.962436(11) 0.324824(15) 0.02139(6) Uani 1 1 d . . .
O1 O 0.2102(3) 0.82213(6) 0.19952(10) 0.0363(3) Uani 1 1 d . . .
O2 O 0.3549(3) 0.86646(6) 0.35161(9) 0.0280(3) Uani 1 1 d . . .
O3 O 1.1206(3) 0.47479(5) 0.33581(9) 0.0281(3) Uani 1 1 d . . .
O4 O 1.4758(3) 0.50388(6) 0.58259(9) 0.0255(3) Uani 1 1 d . . .
O5 O 1.0404(2) 0.45374(7) 0.54369(8) 0.0283(3) Uani 1 1 d . . .
O6 O 0.0051(3) 1.05595(6) 0.28553(11) 0.0320(3) Uani 1 1 d . . .
O7 O 0.2971(4) 1.12188(7) 0.38570(13) 0.0522(5) Uani 1 1 d . . .
O8 O -0.7862(3) 1.37273(7) -0.03652(11) 0.0387(3) Uani 1 1 d . . .
O9 O -0.8422(3) 1.41918(6) -0.22512(9) 0.0269(3) Uani 1 1 d . . .
O10 O -0.4091(3) 1.47256(7) -0.19627(9) 0.0292(3) Uani 1 1 d . . .

loop_
_atom_site_aniso_label
_atom_site_aniso_U_11
_atom_site_aniso_U_22
_atom_site_aniso_U_33
_atom_site_aniso_U_23
_atom_site_aniso_U_13
_atom_site_aniso_U_12
C1 0.0242(8) 0.0232(8) 0.0300(9) 0.0012(7) 0.0016(7) -0.0001(7)
C2 0.0266(9) 0.0229(8) 0.0320(10) 0.0007(7) 0.0053(7) 0.0014(7)
C3 0.0325(9) 0.0264(8) 0.0269(9) 0.0001(7) -0.0026(7) 0.0034(7)
C4 0.0291(9) 0.0258(8) 0.0257(9) 0.0011(7) 0.0022(7) 0.0014(7)
C5 0.0279(8) 0.0229(8) 0.0258(9) 0.0012(6) 0.0045(7) -0.0004(7)
C6 0.0330(10) 0.0286(9) 0.0284(10) -0.0029(7) -0.0059(8) 0.0018(7)
C7 0.0373(10) 0.0247(8) 0.0314(10) -0.0039(7) -0.0011(8) 0.0017(8)
C8 0.0426(11) 0.0305(9) 0.0285(9) -0.0024(7) -0.0085(8) 0.0063(8)
C9 0.0291(9) 0.0236(8) 0.0262(9) 0.0042(7) 0.0050(7) 0.0038(7)
C10 0.0289(9) 0.0279(9) 0.0244(9) 0.0024(7) -0.0020(7) 0.0013(7)
C11 0.0220(7) 0.0234(7) 0.0267(7) -0.0009(8) 0.0011(6) 0.0004(8)
C12 0.0184(7) 0.0169(8) 0.0248(8) 0.0016(6) -0.0027(6) 0.0022(6)
C13 0.0320(10) 0.0323(9) 0.0344(10) -0.0058(8) -0.0028(8) 0.0100(8)
C14 0.0296(9) 0.0262(9) 0.0285(9) 0.0026(7) 0.0049(7) 0.0063(7)
C15 0.0341(9) 0.0226(8) 0.0293(9) 0.0029(7) 0.0037(7) 0.0074(7)
C16 0.0329(9) 0.0212(8) 0.0343(10) 0.0000(7) 0.0038(7) 0.0029(7)
C17 0.0305(9) 0.0282(8) 0.0275(9) 0.0011(7) 0.0017(7) 0.0035(8)
C18 0.0310(9) 0.0285(9) 0.0251(9) 0.0016(7) 0.0038(7) 0.0038(7)
C19 0.0383(10) 0.0231(8) 0.0340(10) -0.0011(7) -0.0020(8) 0.0028(7)
C20 0.0377(10) 0.0286(9) 0.0314(10) -0.0020(7) -0.0066(8) 0.0048(8)
C21 0.0383(10) 0.0281(9) 0.0365(11) -0.0023(7) -0.0010(8) -0.0022(8)
C22 0.0331(10) 0.0393(10) 0.0322(10) 0.0035(8) -0.0073(8) -0.0033(8)
C23 0.0312(9) 0.0322(9) 0.0255(9) 0.0085(7) -0.0002(7) -0.0010(8)
C24 0.0352(10) 0.0277(9) 0.0300(9) 0.0024(7) -0.0024(8) 0.0002(7)
C25 0.0299(9) 0.0336(9) 0.0268(9) 0.0059(7) -0.0051(8) -0.0102(8)
C26 0.0222(8) 0.0189(7) 0.0252(8) 0.0002(6) -0.0015(6) 0.0033(6)
C27 0.0681(15) 0.0494(12) 0.0371(12) -0.0130(10) 0.0119(11) -0.0136(11)
C39 0.0422(11) 0.0269(9) 0.0291(9) -0.0075(7) -0.0033(8) 0.0044(8)
Co1 0.01967(9) 0.02078(9) 0.02293(10) -0.00069(10) -0.00208(7) 0.00300(9)
O1 0.0400(7) 0.0305(7) 0.0360(7) -0.0073(6) -0.0086(6) 0.0085(6)
O2 0.0302(7) 0.0229(6) 0.0305(7) -0.0005(5) 0.0000(5) 0.0041(5)
O3 0.0345(6) 0.0228(7) 0.0256(6) -0.0008(4) -0.0044(5) 0.0045(5)
O4 0.0225(6) 0.0246(6) 0.0281(6) -0.0020(5) -0.0049(5) -0.0022(5)
O5 0.0223(5) 0.0362(8) 0.0263(6) -0.0016(6) 0.0022(4) -0.0063(6)
O6 0.0285(7) 0.0216(6) 0.0442(8) 0.0035(5) -0.0049(6) 0.0045(5)
O7 0.0686(10) 0.0293(7) 0.0521(10) -0.0023(7) -0.0290(9) 0.0083(7)
O8 0.0331(7) 0.0382(7) 0.0418(8) 0.0196(6) -0.0124(6) -0.0092(6)
O9 0.0230(6) 0.0281(6) 0.0280(6) 0.0033(5) -0.0062(5) -0.0022(5)
O10 0.0256(5) 0.0351(8) 0.0270(6) -0.0020(5) 0.0026(4) -0.0077(6)

loop_
_atom_type_symbol
_atom_type_description
_atom_type_scat_dispersion_real
_atom_type_scat_dispersion_imag
_atom_type_scat_source
C C 0.0033 0.0016 'International Tables Vol C Tables 4.2.6.8 and 6.1.1.4'
H H 0.0000 0.0000 'International Tables Vol C Tables 4.2.6.8 and 6.1.1.4'
O O 0.0106 0.0060 'International Tables Vol C Tables 4.2.6.8 and 6.1.1.4'
Co Co 0.3494 0.9721 'International Tables Vol C Tables 4.2.6.8 and 6.1.1.4'

loop_
_geom_angle_atom_site_label_1
_geom_angle_atom_site_label_2
_geom_angle_atom_site_label_3
_geom_angle
_geom_angle_site_symmetry_1
_geom_angle_site_symmetry_3
_geom_angle_publ_flag
O2 C1 O1 123.23(15) . . ?
O2 C1 C2 122.47(15) . . ?
O1 C1 C2 114.30(15) . . ?
C3 C2 C7 119.41(16) . . ?
C3 C2 C1 120.36(16) . . ?
C7 C2 C1 120.19(15) . . ?
C2 C3 C4 121.09(16) . . ?
C2 C3 H3 119.5 . . ?
C4 C3 H3 119.5 . . ?
C3 C4 C5 119.60(16) . . ?
C3 C4 C8 121.43(16) . . ?
C5 C4 C8 118.93(15) . . ?
C4 C5 C10 119.32(15) . . ?
C4 C5 C6 118.19(15) . . ?
C10 C5 C6 122.45(15) . . ?
C7 C6 C5 121.26(16) . . ?
C7 C6 H6 119.4 . . ?
C5 C6 H6 119.4 . . ?
C6 C7 C2 120.40(16) . . ?
C6 C7 H7 119.8 . . ?
C2 C7 H7 119.8 . . ?
C39 C8 C4 120.70(16) . . ?
C39 C8 H8 119.6 . . ?
C4 C8 H8 119.6 . . ?
O3 C9 C10 126.32(15) . . ?
O3 C9 C39 113.24(14) . . ?
C10 C9 C39 120.42(16) . . ?
C9 C10 C5 120.11(15) . . ?
C9 C10 H10 119.9 . . ?
C5 C10 H10 119.9 . . ?
O3 C11 C13 104.64(14) . . ?
O3 C11 C12 113.50(12) . . ?
C13 C11 C12 109.84(15) . . ?
O3 C11 H11 109.6 . . ?
C13 C11 H11 109.6 . . ?
C12 C11 H11 109.6 . . ?
O5 C12 O4 125.21(15) . . ?
O5 C12 C11 119.51(13) . . ?
O4 C12 C11 115.25(14) . . ?
C11 C13 H13A 109.5 . . ?
C11 C13 H13B 109.5 . . ?
H13A C13 H13B 109.5 . . ?
C11 C13 H13C 109.5 . . ?
H13A C13 H13C 109.5 . . ?
H13B C13 H13C 109.5 . . ?
O6 C14 O7 122.85(15) . . ?
O6 C14 C15 121.67(16) . . ?
O7 C14 C15 115.46(16) . . ?
C16 C15 C20 120.55(16) . . ?
C16 C15 C14 117.39(16) . . ?
C20 C15 C14 122.02(16) . . ?
C15 C16 C17 120.62(17) . . ?
C15 C16 H16 119.7 . . ?
C17 C16 H16 119.7 . . ?
C18 C17 C16 119.06(16) . . ?
C18 C17 C21 118.93(16) . . ?
C16 C17 C21 122.00(17) . . ?
C17 C18 C24 119.58(16) . . ?
C17 C18 C19 119.04(16) . . ?
C24 C18 C19 121.38(17) . . ?
C20 C19 C18 120.83(16) . . ?
C20 C19 H19 119.6 . . ?
C18 C19 H19 119.6 . . ?
C19 C20 C15 119.88(16) . . ?
C19 C20 H20 120.1 . . ?
C15 C20 H20 120.1 . . ?
C22 C21 C17 120.85(17) . . ?
C22 C21 H21 119.6 . . ?
C17 C21 H21 119.6 . . ?
C21 C22 C23 120.06(17) . . ?
C21 C22 H22 120.0 . . ?
C23 C22 H22 120.0 . . ?
C24 C23 O8 124.13(17) . . ?
C24 C23 C22 120.92(16) . . ?
O8 C23 C22 114.93(15) . . ?
C23 C24 C18 119.63(17) . . ?
C23 C24 H24 120.2 . . ?
C18 C24 H24 120.2 . . ?
O8 C25 C27 110.20(17) . . ?
O8 C25 C26 108.68(14) . . ?
C27 C25 C26 110.14(16) . . ?
O8 C25 H25 109.3 . . ?
C27 C25 H25 109.3 . . ?
C26 C25 H25 109.3 . . ?
O10 C26 O9 126.62(16) . . ?
O10 C26 C25 115.35(14) . . ?
O9 C26 C25 118.03(15) . . ?
C25 C27 H27A 109.5 . . ?
C25 C27 H27B 109.5 . . ?
H27A C27 H27B 109.5 . . ?
C25 C27 H27C 109.5 . . ?
H27A C27 H27C 109.5 . . ?
H27B C27 H27C 109.5 . . ?
C8 C39 C9 120.45(16) . . ?
C8 C39 H39 119.8 . . ?
C9 C39 H39 119.8 . . ?
O5 Co1 O4 86.21(5) 2_656 2_756 ?
O5 Co1 O9 97.30(5) 2_656 2_445 ?
O4 Co1 O9 176.17(6) 2_756 2_445 ?
O5 Co1 O6 95.56(6) 2_656 . ?
O4 Co1 O6 90.85(5) 2_756 . ?
O9 Co1 O6 90.35(5) 2_445 . ?
O5 Co1 O10 177.17(5) 2_656 2_545 ?
O4 Co1 O10 91.00(5) 2_756 2_545 ?
O9 Co1 O10 85.48(5) 2_445 2_545 ?
O6 Co1 O10 84.92(5) . 2_545 ?
O5 Co1 O2 89.20(5) 2_656 . ?
O4 Co1 O2 90.87(5) 2_756 . ?
O9 Co1 O2 87.65(5) 2_445 . ?
O6 Co1 O2 175.04(6) . . ?
O10 Co1 O2 90.39(5) 2_545 . ?
C1 O2 Co1 127.05(11) . . ?
C9 O3 C11 118.91(13) . . ?
C12 O4 Co1 128.90(10) . 2_746 ?
C12 O5 Co1 131.51(11) . 2_646 ?
C14 O6 Co1 132.59(12) . . ?
C23 O8 C25 118.29(14) . . ?
C26 O9 Co1 133.83(10) . 2_455 ?
C26 O10 Co1 131.33(11) . 2 ?

loop_
_geom_bond_atom_site_label_1
_geom_bond_atom_site_label_2
_geom_bond_distance
_geom_bond_site_symmetry_2
_geom_bond_publ_flag
C1 O2 1.226(2) . ?
C1 O1 1.316(2) . ?
C1 C2 1.477(2) . ?
C2 C3 1.370(2) . ?
C2 C7 1.417(2) . ?
C3 C4 1.409(2) . ?
C3 H3 0.9300 . ?
C4 C5 1.412(2) . ?
C4 C8 1.420(2) . ?
C5 C10 1.419(2) . ?
C5 C6 1.419(2) . ?
C6 C7 1.361(3) . ?
C6 H6 0.9300 . ?
C7 H7 0.9300 . ?
C8 C39 1.356(3) . ?
C8 H8 0.9300 . ?
C9 O3 1.3675(19) . ?
C9 C10 1.368(2) . ?
C9 C39 1.414(2) . ?
C10 H10 0.9300 . ?
C11 O3 1.4352(17) . ?
C11 C13 1.516(3) . ?
C11 C12 1.529(2) . ?
C11 H11 0.9800 . ?
C12 O5 1.238(2) . ?
C12 O4 1.2738(18) . ?
C13 H13A 0.9600 . ?
C13 H13B 0.9600 . ?
C13 H13C 0.9600 . ?
C14 O6 1.209(2) . ?
C14 O7 1.321(2) . ?
C14 C15 1.482(2) . ?
C15 C16 1.370(3) . ?
C15 C20 1.413(3) . ?
C16 C17 1.419(2) . ?
C16 H16 0.9300 . ?
C17 C18 1.410(3) . ?
C17 C21 1.422(3) . ?
C18 C24 1.416(2) . ?
C18 C19 1.424(3) . ?
C19 C20 1.369(2) . ?
C19 H19 0.9300 . ?
C20 H20 0.9300 . ?
C21 C22 1.356(3) . ?
C21 H21 0.9300 . ?
C22 C23 1.411(3) . ?
C22 H22 0.9300 . ?
C23 C24 1.375(3) . ?
C23 O8 1.375(2) . ?
C24 H24 0.9300 . ?
C25 O8 1.432(2) . ?
C25 C27 1.507(3) . ?
C25 C26 1.525(3) . ?
C25 H25 0.9800 . ?
C26 O10 1.236(2) . ?
C26 O9 1.268(2) . ?
C27 H27A 0.9600 . ?
C27 H27B 0.9600 . ?
C27 H27C 0.9600 . ?
C39 H39 0.9300 . ?
Co1 O5 2.0711(12) 2_656 ?
Co1 O4 2.0817(11) 2_756 ?
Co1 O9 2.0875(11) 2_445 ?
Co1 O6 2.0945(12) . ?
Co1 O10 2.0958(12) 2_545 ?
Co1 O2 2.1328(12) . ?
O4 Co1 2.0817(11) 2_746 ?
O5 Co1 2.0711(12) 2_646 ?
O9 Co1 2.0875(11) 2_455 ?
O10 Co1 2.0958(12) 2 ?
